data_4038694
loop_
_publ_author_name
'Sharma, Abhilash'
'Hazarika, Hemanta'
'Sarmah, Manashi'
'Das, Babulal'
'Gogoi, Pranjal'

_publ_section_title
;
 Indane-Fused Spiropentadiene Chromanones: A Pd-Catalyzed Spiro-Annulation
 Followed by Cyclization via C-H Activation Strategy.
;
_journal_name_full 'The Journal of organic chemistry'
_journal_paper_doi 10.1021/acs.joc.0c01475
_journal_year 2020
_chemical_formula_sum 'C37 H24 O2'
_chemical_formula_weight 500.56
_space_group_crystal_system monoclinic
_space_group_IT_number 14
_space_group_name_Hall '-P 2yn'
_space_group_name_H-M_alt 'P 1 21/n 1'
_atom_sites_solution_hydrogens geom
_audit_creation_method SHELXL-2014/7
_cell_angle_alpha 90
_cell_angle_beta 108.203(2)
_cell_angle_gamma 90
_cell_formula_units_Z 4
_cell_length_a 13.5792(7)
_cell_length_b 10.3124(5)
_cell_length_c 19.7937(10)
_cell_measurement_reflns_used 3038
_cell_measurement_temperature 296(2)
_cell_measurement_theta_max 25.000
_cell_measurement_theta_min 1.611
_cell_volume 2633.1(2)
_computing_cell_refinement 'Bruker SMART'
_computing_data_collection 'Bruker SMART'
_computing_data_reduction 'Bruker SAINT'
_computing_molecular_graphics 'Bruker SHELXTL'
_computing_publication_material 'Bruker SHELXTL'
_computing_structure_refinement 'SHELXL-2014/7 (Sheldrick, 2014)'
_computing_structure_solution 'SHELXL-2014/7 (Sheldrick, 2014)'
_diffrn_ambient_temperature 296(2)
_diffrn_measured_fraction_theta_full 1.000
_diffrn_measured_fraction_theta_max 1.000
_diffrn_measurement_device_type 'CCD area detector'
_diffrn_measurement_method 'phi and omega scans'
_diffrn_radiation_type MoK\a
_diffrn_radiation_wavelength 0.71073
_diffrn_reflns_av_R_equivalents 0.1018
_diffrn_reflns_av_unetI/netI 0.0378
_diffrn_reflns_Laue_measured_fraction_full 1.000
_diffrn_reflns_Laue_measured_fraction_max 1.000
_diffrn_reflns_limit_h_max 16
_diffrn_reflns_limit_h_min -16
_diffrn_reflns_limit_k_max 12
_diffrn_reflns_limit_k_min -12
_diffrn_reflns_limit_l_max 23
_diffrn_reflns_limit_l_min -23
_diffrn_reflns_number 64661
_diffrn_reflns_point_group_measured_fraction_full 1.000
_diffrn_reflns_point_group_measured_fraction_max 1.000
_diffrn_reflns_theta_full 25.000
_diffrn_reflns_theta_max 25.000
_diffrn_reflns_theta_min 1.611
_exptl_absorpt_coefficient_mu 0.077
_exptl_absorpt_correction_type none
_exptl_crystal_colour colorless
_exptl_crystal_density_diffrn 1.263
_exptl_crystal_description blocks
_exptl_crystal_F_000 1048
_exptl_crystal_size_max 0.33
_exptl_crystal_size_mid 0.25
_exptl_crystal_size_min 0.17
_refine_diff_density_max 0.144
_refine_diff_density_min -0.244
_refine_diff_density_rms 0.042
_refine_ls_extinction_method none
_refine_ls_goodness_of_fit_ref 0.949
_refine_ls_hydrogen_treatment constr
_refine_ls_matrix_type full
_refine_ls_number_parameters 352
_refine_ls_number_reflns 4642
_refine_ls_number_restraints 0
_refine_ls_restrained_S_all 0.949
_refine_ls_R_factor_all 0.0874
_refine_ls_R_factor_gt 0.0499
_refine_ls_shift/su_max 0.000
_refine_ls_shift/su_mean 0.000
_refine_ls_structure_factor_coef Fsqd
_refine_ls_weighting_details 'w=1/[\s^2^(Fo^2^)+(0.1000P)^2^+0.5225P] where P=(Fo^2^+2Fc^2^)/3'
_refine_ls_weighting_scheme calc
_refine_ls_wR_factor_gt 0.1285
_refine_ls_wR_factor_ref 0.1657
_reflns_Friedel_coverage 0.000
_reflns_number_gt 3038
_reflns_number_total 4642
_reflns_threshold_expression 'I > 2\s(I)'
_cod_data_source_file jo0c01475_si_001.cif
_cod_data_source_block HH-363_0ma_a
_cod_original_sg_symbol_H-M 'P 21/n'
_cod_database_code 4038694
_shelx_shelxl_version_number 2014/7
_shelx_space_group_comment
;
The symmetry employed for this shelxl refinement is uniquely defined
by the following loop, which should always be used as a source of
symmetry information in preference to the above space-group names.
They are only intended as comments.
;

loop_
_space_group_symop_operation_xyz
'x, y, z'
'-x+1/2, y+1/2, -z+1/2'
'-x, -y, -z'
'x-1/2, -y-1/2, z-1/2'

loop_
_atom_site_label
_atom_site_type_symbol
_atom_site_fract_x
_atom_site_fract_y
_atom_site_fract_z
_atom_site_U_iso_or_equiv
_atom_site_adp_type
_atom_site_occupancy
_atom_site_site_symmetry_order
_atom_site_calc_flag
_atom_site_refinement_flags_posn
_atom_site_refinement_flags_adp
_atom_site_refinement_flags_occupancy
_atom_site_disorder_assembly
_atom_site_disorder_group
O1 O 0.45707(13) 1.00344(15) 0.37924(9) 0.0535(5) Uani 1 1 d . . . . .
O2 O 0.52341(16) 1.10637(17) 0.30667(11) 0.0734(6) Uani 1 1 d . . . . .
C8 C 0.61992(16) 0.5786(2) 0.32035(11) 0.0390(5) Uani 1 1 d . . . . .
C9 C 0.51485(16) 0.5557(2) 0.26920(11) 0.0373(5) Uani 1 1 d . . . . .
C10 C 0.45412(16) 0.6560(2) 0.27459(11) 0.0378(5) Uani 1 1 d . . . . .
C11 C 0.51485(16) 0.7535(2) 0.32912(12) 0.0383(5) Uani 1 1 d . . . . .
C7 C 0.62314(17) 0.6941(2) 0.35360(12) 0.0410(5) Uani 1 1 d . . . . .
C12 C 0.47170(16) 0.7684(2) 0.39104(12) 0.0392(5) Uani 1 1 d . . . . .
C21 C 0.36261(17) 0.7219(2) 0.22753(11) 0.0389(5) Uani 1 1 d . . . . .
C26 C 0.48509(17) 0.4520(2) 0.21514(11) 0.0390(5) Uani 1 1 d . . . . .
C6 C 0.70701(17) 0.7521(2) 0.41303(12) 0.0431(6) Uani 1 1 d . . . . .
C17 C 0.44111(17) 0.8872(2) 0.40991(12) 0.0427(6) Uani 1 1 d . . . . .
C32 C 0.70679(17) 0.4859(2) 0.33113(11) 0.0407(5) Uani 1 1 d . . . . .
C20 C 0.38381(18) 0.8552(2) 0.23293(11) 0.0423(6) Uani 1 1 d . . . . .
C13 C 0.45922(18) 0.6615(2) 0.43033(12) 0.0484(6) Uani 1 1 d . . . . .
H13 H 0.4801 0.5803 0.4196 0.058 Uiso 1 1 calc R U . . .
C22 C 0.26819(17) 0.6785(2) 0.18201(12) 0.0468(6) Uani 1 1 d . . . . .
H22 H 0.2526 0.5905 0.1782 0.056 Uiso 1 1 calc R U . . .
C31 C 0.39104(18) 0.3875(2) 0.20262(12) 0.0455(6) Uani 1 1 d . . . . .
H31 H 0.3495 0.4059 0.2309 0.055 Uiso 1 1 calc R U . . .
C18 C 0.49239(18) 0.8801(2) 0.28424(12) 0.0428(6) Uani 1 1 d . . . . .
H18 H 0.5412 0.8858 0.2568 0.051 Uiso 1 1 calc R U . . .
C27 C 0.54646(19) 0.4196(2) 0.17281(12) 0.0478(6) Uani 1 1 d . . . . .
H27 H 0.6103 0.4600 0.1806 0.057 Uiso 1 1 calc R U . . .
C19 C 0.49523(19) 1.0050(2) 0.32327(14) 0.0503(6) Uani 1 1 d . . . . .
C37 C 0.80662(18) 0.5288(3) 0.33740(13) 0.0513(6) Uani 1 1 d . . . . .
H37 H 0.8185 0.6166 0.3325 0.062 Uiso 1 1 calc R U . . .
C25 C 0.3139(2) 0.9441(3) 0.19303(13) 0.0536(7) Uani 1 1 d . . . . .
H25 H 0.3288 1.0323 0.1964 0.064 Uiso 1 1 calc R U . . .
C33 C 0.69075(19) 0.3535(2) 0.33624(13) 0.0507(6) Uani 1 1 d . . . . .
H33 H 0.6246 0.3226 0.3316 0.061 Uiso 1 1 calc R U . . .
C16 C 0.39680(19) 0.8999(3) 0.46364(13) 0.0554(7) Uani 1 1 d . . . . .
H16 H 0.3756 0.9808 0.4745 0.067 Uiso 1 1 calc R U . . .
C5 C 0.76328(19) 0.6786(3) 0.47090(13) 0.0548(7) Uani 1 1 d . . . . .
H5 H 0.7504 0.5902 0.4720 0.066 Uiso 1 1 calc R U . . .
C30 C 0.3582(2) 0.2966(2) 0.14883(14) 0.0573(7) Uani 1 1 d . . . . .
H30 H 0.2947 0.2552 0.1409 0.069 Uiso 1 1 calc R U . . .
C1 C 0.72875(19) 0.8839(3) 0.41386(15) 0.0593(7) Uani 1 1 d . . . . .
H1 H 0.6922 0.9355 0.3757 0.071 Uiso 1 1 calc R U . . .
C23 C 0.1978(2) 0.7679(3) 0.14254(14) 0.0570(7) Uani 1 1 d . . . . .
H23 H 0.1343 0.7398 0.1122 0.068 Uiso 1 1 calc R U . . .
C14 C 0.4167(2) 0.6726(3) 0.48485(14) 0.0604(7) Uani 1 1 d . . . . .
H14 H 0.4100 0.5998 0.5108 0.072 Uiso 1 1 calc R U . . .
C15 C 0.3843(2) 0.7922(3) 0.50079(14) 0.0627(8) Uani 1 1 d . . . . .
H15 H 0.3539 0.7998 0.5367 0.075 Uiso 1 1 calc R U . . .
C28 C 0.5138(2) 0.3285(3) 0.11952(14) 0.0611(7) Uani 1 1 d . . . . .
H28 H 0.5557 0.3081 0.0918 0.073 Uiso 1 1 calc R U . . .
C24 C 0.2206(2) 0.8980(3) 0.14771(14) 0.0606(7) Uani 1 1 d . . . . .
H24 H 0.1725 0.9565 0.1202 0.073 Uiso 1 1 calc R U . . .
C29 C 0.4194(2) 0.2673(3) 0.10705(15) 0.0637(8) Uani 1 1 d . . . . .
H29 H 0.3973 0.2067 0.0707 0.076 Uiso 1 1 calc R U . . .
C4 C 0.8387(2) 0.7361(3) 0.52717(14) 0.0682(8) Uani 1 1 d . . . . .
H4 H 0.8760 0.6858 0.5656 0.082 Uiso 1 1 calc R U . . .
C3 C 0.8586(2) 0.8663(3) 0.52665(15) 0.0694(8) Uani 1 1 d . . . . .
H3 H 0.9091 0.9044 0.5645 0.083 Uiso 1 1 calc R U . . .
C36 C 0.8878(2) 0.4425(3) 0.35076(16) 0.0687(8) Uani 1 1 d . . . . .
H36 H 0.9545 0.4726 0.3564 0.082 Uiso 1 1 calc R U . . .
C2 C 0.8037(2) 0.9394(3) 0.47030(17) 0.0698(8) Uani 1 1 d . . . . .
H2 H 0.8169 1.0278 0.4698 0.084 Uiso 1 1 calc R U . . .
C34 C 0.7725(2) 0.2675(3) 0.34819(17) 0.0707(8) Uani 1 1 d . . . . .
H34 H 0.7610 0.1790 0.3511 0.085 Uiso 1 1 calc R U . . .
C35 C 0.8709(2) 0.3124(3) 0.35582(18) 0.0788(10) Uani 1 1 d . . . . .
H35 H 0.9259 0.2544 0.3644 0.095 Uiso 1 1 calc R U . . .

loop_
_atom_site_aniso_label
_atom_site_aniso_U_11
_atom_site_aniso_U_22
_atom_site_aniso_U_33
_atom_site_aniso_U_23
_atom_site_aniso_U_13
_atom_site_aniso_U_12
O1 0.0672(11) 0.0358(10) 0.0576(11) -0.0048(8) 0.0197(9) -0.0001(8)
O2 0.0891(15) 0.0399(11) 0.0922(14) 0.0044(10) 0.0299(12) -0.0141(10)
C8 0.0368(12) 0.0367(13) 0.0422(12) -0.0004(10) 0.0103(10) -0.0005(10)
C9 0.0366(12) 0.0340(12) 0.0391(12) 0.0013(9) 0.0087(10) -0.0002(10)
C10 0.0345(12) 0.0373(13) 0.0399(12) 0.0015(10) 0.0092(10) -0.0009(10)
C11 0.0372(12) 0.0307(12) 0.0449(13) -0.0027(9) 0.0097(10) -0.0001(9)
C7 0.0347(12) 0.0408(13) 0.0451(13) -0.0013(10) 0.0088(10) -0.0014(10)
C12 0.0341(12) 0.0397(13) 0.0401(12) -0.0027(10) 0.0059(10) -0.0012(10)
C21 0.0364(12) 0.0410(13) 0.0381(12) 0.0001(10) 0.0099(10) 0.0046(10)
C26 0.0413(13) 0.0335(12) 0.0378(12) 0.0024(9) 0.0060(10) 0.0024(10)
C6 0.0326(12) 0.0469(15) 0.0479(13) -0.0079(11) 0.0098(10) -0.0008(10)
C17 0.0395(13) 0.0415(14) 0.0428(12) -0.0043(10) 0.0066(10) -0.0028(10)
C32 0.0376(12) 0.0399(13) 0.0403(12) -0.0016(10) 0.0060(10) 0.0004(10)
C20 0.0447(13) 0.0441(14) 0.0395(12) 0.0023(10) 0.0151(10) 0.0051(11)
C13 0.0455(14) 0.0449(14) 0.0506(14) 0.0023(11) 0.0092(11) -0.0015(11)
C22 0.0399(13) 0.0510(15) 0.0459(13) 0.0008(11) 0.0080(11) 0.0046(11)
C31 0.0459(14) 0.0389(13) 0.0472(13) 0.0013(11) 0.0081(11) 0.0010(11)
C18 0.0432(13) 0.0395(13) 0.0468(13) -0.0012(10) 0.0157(11) -0.0006(10)
C27 0.0483(14) 0.0470(14) 0.0475(13) -0.0006(11) 0.0143(11) 0.0021(11)
C19 0.0490(15) 0.0391(15) 0.0589(16) 0.0029(12) 0.0113(12) -0.0026(12)
C37 0.0406(14) 0.0528(15) 0.0601(16) -0.0086(12) 0.0152(12) -0.0008(12)
C25 0.0584(16) 0.0445(15) 0.0570(15) 0.0089(12) 0.0168(13) 0.0118(12)
C33 0.0443(14) 0.0435(15) 0.0597(15) 0.0048(12) 0.0096(12) 0.0022(11)
C16 0.0512(15) 0.0624(18) 0.0519(15) -0.0159(13) 0.0149(13) -0.0001(13)
C5 0.0503(15) 0.0604(17) 0.0510(14) -0.0006(13) 0.0120(12) -0.0089(13)
C30 0.0552(16) 0.0433(15) 0.0610(16) -0.0033(12) 0.0002(14) -0.0071(12)
C1 0.0410(14) 0.0475(16) 0.0788(18) -0.0104(13) 0.0032(13) -0.0005(12)
C23 0.0420(14) 0.0674(19) 0.0540(15) 0.0039(13) 0.0041(12) 0.0067(13)
C14 0.0600(17) 0.0688(19) 0.0498(15) 0.0094(14) 0.0135(13) -0.0086(14)
C15 0.0582(17) 0.083(2) 0.0504(15) -0.0094(15) 0.0220(13) -0.0073(15)
C28 0.0731(19) 0.0591(17) 0.0522(15) -0.0060(13) 0.0214(14) 0.0137(15)
C24 0.0544(16) 0.067(2) 0.0557(16) 0.0127(13) 0.0102(13) 0.0232(14)
C29 0.076(2) 0.0490(16) 0.0551(16) -0.0119(13) 0.0050(15) 0.0049(15)
C4 0.0562(17) 0.098(2) 0.0440(15) -0.0021(15) 0.0061(13) -0.0125(16)
C3 0.0519(17) 0.093(2) 0.0581(17) -0.0308(17) 0.0099(14) -0.0180(17)
C36 0.0370(15) 0.083(2) 0.083(2) -0.0160(17) 0.0147(14) 0.0054(14)
C2 0.0506(16) 0.0577(18) 0.091(2) -0.0259(16) 0.0074(16) -0.0095(14)
C34 0.066(2) 0.0492(17) 0.091(2) 0.0095(15) 0.0159(17) 0.0174(14)
C35 0.0525(18) 0.077(2) 0.099(2) -0.0046(18) 0.0123(16) 0.0292(17)

loop_
_atom_type_symbol
_atom_type_description
_atom_type_scat_dispersion_real
_atom_type_scat_dispersion_imag
_atom_type_scat_source
C C 0.0033 0.0016 'International Tables Vol C Tables 4.2.6.8 and 6.1.1.4'
H H 0.0000 0.0000 'International Tables Vol C Tables 4.2.6.8 and 6.1.1.4'
O O 0.0106 0.0060 'International Tables Vol C Tables 4.2.6.8 and 6.1.1.4'

loop_
_geom_angle_atom_site_label_1
_geom_angle_atom_site_label_2
_geom_angle_atom_site_label_3
_geom_angle
_geom_angle_site_symmetry_1
_geom_angle_site_symmetry_3
_geom_angle_publ_flag
C19 O1 C17 121.05(18) . . ?
C7 C8 C32 126.44(19) . . ?
C7 C8 C9 110.41(19) . . ?
C32 C8 C9 123.14(19) . . ?
C10 C9 C26 125.26(19) . . ?
C10 C9 C8 107.74(18) . . ?
C26 C9 C8 126.52(19) . . ?
C9 C10 C21 136.3(2) . . ?
C9 C10 C11 110.78(18) . . ?
C21 C10 C11 108.04(18) . . ?
C10 C11 C12 112.30(18) . . ?
C10 C11 C7 102.47(17) . . ?
C12 C11 C7 111.10(18) . . ?
C10 C11 C18 100.60(17) . . ?
C12 C11 C18 108.59(18) . . ?
C7 C11 C18 121.08(19) . . ?
C8 C7 C6 129.8(2) . . ?
C8 C7 C11 108.48(18) . . ?
C6 C7 C11 121.00(19) . . ?
C17 C12 C13 116.9(2) . . ?
C17 C12 C11 122.1(2) . . ?
C13 C12 C11 121.0(2) . . ?
C22 C21 C20 119.4(2) . . ?
C22 C21 C10 133.6(2) . . ?
C20 C21 C10 107.03(19) . . ?
C31 C26 C27 117.8(2) . . ?
C31 C26 C9 120.2(2) . . ?
C27 C26 C9 122.0(2) . . ?
C5 C6 C1 117.7(2) . . ?
C5 C6 C7 121.5(2) . . ?
C1 C6 C7 120.7(2) . . ?
C12 C17 C16 122.1(2) . . ?
C12 C17 O1 123.0(2) . . ?
C16 C17 O1 114.8(2) . . ?
C33 C32 C37 118.3(2) . . ?
C33 C32 C8 120.5(2) . . ?
C37 C32 C8 121.1(2) . . ?
C25 C20 C21 121.4(2) . . ?
C25 C20 C18 128.2(2) . . ?
C21 C20 C18 110.35(19) . . ?
C14 C13 C12 121.7(2) . . ?
C14 C13 H13 119.1 . . ?
C12 C13 H13 119.1 . . ?
C23 C22 C21 119.2(2) . . ?
C23 C22 H22 120.4 . . ?
C21 C22 H22 120.4 . . ?
C30 C31 C26 121.2(2) . . ?
C30 C31 H31 119.4 . . ?
C26 C31 H31 119.4 . . ?
C19 C18 C20 110.58(19) . . ?
C19 C18 C11 117.33(19) . . ?
C20 C18 C11 102.42(17) . . ?
C19 C18 H18 108.7 . . ?
C20 C18 H18 108.7 . . ?
C11 C18 H18 108.7 . . ?
C28 C27 C26 120.9(2) . . ?
C28 C27 H27 119.6 . . ?
C26 C27 H27 119.6 . . ?
O2 C19 O1 118.0(2) . . ?
O2 C19 C18 124.8(3) . . ?
O1 C19 C18 117.1(2) . . ?
C36 C37 C32 120.7(3) . . ?
C36 C37 H37 119.7 . . ?
C32 C37 H37 119.7 . . ?
C20 C25 C24 118.0(2) . . ?
C20 C25 H25 121.0 . . ?
C24 C25 H25 121.0 . . ?
C34 C33 C32 120.5(2) . . ?
C34 C33 H33 119.8 . . ?
C32 C33 H33 119.8 . . ?
C15 C16 C17 119.5(2) . . ?
C15 C16 H16 120.2 . . ?
C17 C16 H16 120.2 . . ?
C6 C5 C4 120.5(3) . . ?
C6 C5 H5 119.8 . . ?
C4 C5 H5 119.8 . . ?
C29 C30 C31 120.0(3) . . ?
C29 C30 H30 120.0 . . ?
C31 C30 H30 120.0 . . ?
C2 C1 C6 121.1(3) . . ?
C2 C1 H1 119.5 . . ?
C6 C1 H1 119.5 . . ?
C24 C23 C22 120.6(2) . . ?
C24 C23 H23 119.7 . . ?
C22 C23 H23 119.7 . . ?
C13 C14 C15 119.7(3) . . ?
C13 C14 H14 120.1 . . ?
C15 C14 H14 120.1 . . ?
C16 C15 C14 119.9(3) . . ?
C16 C15 H15 120.0 . . ?
C14 C15 H15 120.0 . . ?
C27 C28 C29 120.5(3) . . ?
C27 C28 H28 119.8 . . ?
C29 C28 H28 119.8 . . ?
C23 C24 C25 121.5(2) . . ?
C23 C24 H24 119.3 . . ?
C25 C24 H24 119.3 . . ?
C30 C29 C28 119.6(2) . . ?
C30 C29 H29 120.2 . . ?
C28 C29 H29 120.2 . . ?
C3 C4 C5 120.7(3) . . ?
C3 C4 H4 119.7 . . ?
C5 C4 H4 119.7 . . ?
C2 C3 C4 119.4(3) . . ?
C2 C3 H3 120.3 . . ?
C4 C3 H3 120.3 . . ?
C35 C36 C37 120.3(3) . . ?
C35 C36 H36 119.9 . . ?
C37 C36 H36 119.9 . . ?
C3 C2 C1 120.8(3) . . ?
C3 C2 H2 119.6 . . ?
C1 C2 H2 119.6 . . ?
C35 C34 C33 120.2(3) . . ?
C35 C34 H34 119.9 . . ?
C33 C34 H34 119.9 . . ?
C36 C35 C34 120.1(3) . . ?
C36 C35 H35 120.0 . . ?
C34 C35 H35 120.0 . . ?

loop_
_geom_bond_atom_site_label_1
_geom_bond_atom_site_label_2
_geom_bond_distance
_geom_bond_site_symmetry_2
_geom_bond_publ_flag
O1 C19 1.362(3) . ?
O1 C17 1.391(3) . ?
O2 C19 1.194(3) . ?
C8 C7 1.354(3) . ?
C8 C32 1.481(3) . ?
C8 C9 1.488(3) . ?
C9 C10 1.348(3) . ?
C9 C26 1.477(3) . ?
C10 C21 1.466(3) . ?
C10 C11 1.516(3) . ?
C11 C12 1.523(3) . ?
C11 C7 1.525(3) . ?
C11 C18 1.555(3) . ?
C7 C6 1.484(3) . ?
C12 C17 1.382(3) . ?
C12 C13 1.390(3) . ?
C21 C22 1.391(3) . ?
C21 C20 1.402(3) . ?
C26 C31 1.392(3) . ?
C26 C27 1.394(3) . ?
C6 C5 1.387(3) . ?
C6 C1 1.390(3) . ?
C17 C16 1.382(3) . ?
C32 C33 1.392(3) . ?
C32 C37 1.394(3) . ?
C20 C25 1.377(3) . ?
C20 C18 1.528(3) . ?
C13 C14 1.378(4) . ?
C13 H13 0.9300 . ?
C22 C23 1.381(3) . ?
C22 H22 0.9300 . ?
C31 C30 1.384(3) . ?
C31 H31 0.9300 . ?
C18 C19 1.496(3) . ?
C18 H18 0.9800 . ?
C27 C28 1.378(3) . ?
C27 H27 0.9300 . ?
C37 C36 1.377(4) . ?
C37 H37 0.9300 . ?
C25 C24 1.387(4) . ?
C25 H25 0.9300 . ?
C33 C34 1.382(4) . ?
C33 H33 0.9300 . ?
C16 C15 1.371(4) . ?
C16 H16 0.9300 . ?
C5 C4 1.389(4) . ?
C5 H5 0.9300 . ?
C30 C29 1.377(4) . ?
C30 H30 0.9300 . ?
C1 C2 1.379(4) . ?
C1 H1 0.9300 . ?
C23 C24 1.373(4) . ?
C23 H23 0.9300 . ?
C14 C15 1.379(4) . ?
C14 H14 0.9300 . ?
C15 H15 0.9300 . ?
C28 C29 1.380(4) . ?
C28 H28 0.9300 . ?
C24 H24 0.9300 . ?
C29 H29 0.9300 . ?
C4 C3 1.371(4) . ?
C4 H4 0.9300 . ?
C3 C2 1.359(4) . ?
C3 H3 0.9300 . ?
C36 C35 1.370(4) . ?
C36 H36 0.9300 . ?
C2 H2 0.9300 . ?
C34 C35 1.378(4) . ?
C34 H34 0.9300 . ?
C35 H35 0.9300 . ?
